data_7060412
loop_
_publ_author_name
'Bag, Riya'
'Sikdar, Yeasin'
'Saha, Pinaki'
'Ghosh, Prasanta'
'Drew, Michael G. B.'
'Tang, Jinkui'
'Goswami, Sanchita'

_publ_section_title
;
 Enhancement of the coordinating flexibility in a Schiff--Mannich combo
 ligand: forced generation of a new NiII--Ophenoxo--LnIII--Oalkoxo--LnIII
 array (Ln = Gd, Tb, Dy and Ho)
;
_journal_issue 11
_journal_name_full 'New Journal of Chemistry'
_journal_page_first 5258
_journal_page_last 5265
_journal_paper_doi 10.1039/D0NJ05812B
_journal_volume 45
_journal_year 2021
_chemical_formula_sum 'C30 H39 Dy2 N9 Ni O18'
_chemical_formula_weight 1197.41
_space_group_crystal_system monoclinic
_space_group_IT_number 14
_space_group_name_Hall '-P 2ybc'
_space_group_name_H-M_alt 'P 1 21/c 1'
_atom_sites_solution_hydrogens mixed
_audit_creation_method SHELXL-2016/6
_audit_update_record
;
2021-02-03 deposited with the CCDC.	2021-02-11 downloaded from the CCDC.
;
_cell_angle_alpha 90
_cell_angle_beta 108.883(2)
_cell_angle_gamma 90
_cell_formula_units_Z 4
_cell_length_a 12.8472(8)
_cell_length_b 18.6399(12)
_cell_length_c 17.9789(11)
_cell_measurement_reflns_used 55888
_cell_measurement_temperature 293(2)
_cell_measurement_theta_max 25.698
_cell_measurement_theta_min 2.492
_cell_volume 4073.7(4)
_computing_cell_refinement 'Bruker SAINT'
_computing_data_collection 'Bruker APEX 3'
_computing_data_reduction 'Bruker SAINT'
_computing_molecular_graphics 'Olex2 1.3 (Dolomanov et al., 2009)'
_computing_publication_material 'Olex2 1.3 (Dolomanov et al., 2009)'
_computing_structure_refinement 'SHELXL-2016/6 (Sheldrick, 2016)'
_computing_structure_solution 'SHELXT 2014/4 (Sheldrick, 2014)'
_diffrn_ambient_temperature 293(2)
_diffrn_measured_fraction_theta_full 0.998
_diffrn_measured_fraction_theta_max 0.995
_diffrn_measurement_device_type 'Bruker AXS D8 QUEST ECO'
_diffrn_measurement_method 'Phi and omega scan'
_diffrn_radiation_type MoK\a
_diffrn_radiation_wavelength 0.71073
_diffrn_reflns_av_R_equivalents 0.0371
_diffrn_reflns_av_unetI/netI 0.0217
_diffrn_reflns_Laue_measured_fraction_full 0.998
_diffrn_reflns_Laue_measured_fraction_max 0.995
_diffrn_reflns_limit_h_max 15
_diffrn_reflns_limit_h_min -15
_diffrn_reflns_limit_k_max 22
_diffrn_reflns_limit_k_min -22
_diffrn_reflns_limit_l_max 21
_diffrn_reflns_limit_l_min -21
_diffrn_reflns_number 55886
_diffrn_reflns_point_group_measured_fraction_full 0.998
_diffrn_reflns_point_group_measured_fraction_max 0.995
_diffrn_reflns_theta_full 25.242
_diffrn_reflns_theta_max 25.698
_diffrn_reflns_theta_min 2.492
_exptl_absorpt_coefficient_mu 4.173
_exptl_absorpt_correction_T_max 0.360
_exptl_absorpt_correction_T_min 0.251
_exptl_absorpt_correction_type multi-scan
_exptl_absorpt_process_details SADABS
_exptl_crystal_colour Orange
_exptl_crystal_density_diffrn 1.952
_exptl_crystal_density_method 'not measured'
_exptl_crystal_description Block
_exptl_crystal_F_000 2344
_exptl_crystal_size_max 0.28
_exptl_crystal_size_mid 0.22
_exptl_crystal_size_min 0.16
_refine_diff_density_max 1.598
_refine_diff_density_min -0.859
_refine_diff_density_rms 0.137
_refine_ls_extinction_method none
_refine_ls_goodness_of_fit_ref 1.225
_refine_ls_hydrogen_treatment mixed
_refine_ls_matrix_type full
_refine_ls_number_parameters 564
_refine_ls_number_reflns 7720
_refine_ls_number_restraints 21
_refine_ls_restrained_S_all 1.224
_refine_ls_R_factor_all 0.0480
_refine_ls_R_factor_gt 0.0376
_refine_ls_shift/su_max 0.007
_refine_ls_shift/su_mean 0.000
_refine_ls_structure_factor_coef Fsqd
_refine_ls_weighting_details 'w=1/[\s^2^(Fo^2^)+(0.0029P)^2^+25.6747P] where P=(Fo^2^+2Fc^2^)/3'
_refine_ls_weighting_scheme calc
_refine_ls_wR_factor_gt 0.0735
_refine_ls_wR_factor_ref 0.0818
_reflns_Friedel_coverage 0.000
_reflns_number_gt 6686
_reflns_number_total 7755
_reflns_threshold_expression 'I > 2\s(I)'
_cod_data_source_file d0nj05812b2.cif
_cod_data_source_block 3
_cod_depositor_comments 'Adding full bibliography for 7060408--7060412.cif.'
_cod_original_sg_symbol_H-M 'P 21/c'
_cod_database_code 7060412
_shelx_shelxl_version_number 2016/6
_shelx_space_group_comment
;
The symmetry employed for this shelxl refinement is uniquely defined
by the following loop, which should always be used as a source of
symmetry information in preference to the above space-group names.
They are only intended as comments.
;

loop_
_space_group_symop_operation_xyz
'x, y, z'
'-x, y+1/2, -z+1/2'
'-x, -y, -z'
'x, -y-1/2, z-1/2'

loop_
_atom_site_label
_atom_site_type_symbol
_atom_site_fract_x
_atom_site_fract_y
_atom_site_fract_z
_atom_site_U_iso_or_equiv
_atom_site_adp_type
_atom_site_occupancy
_atom_site_site_symmetry_order
_atom_site_calc_flag
_atom_site_refinement_flags_posn
_atom_site_refinement_flags_adp
_atom_site_refinement_flags_occupancy
_atom_site_disorder_assembly
_atom_site_disorder_group
Ni1 Ni 0.56890(6) 0.53509(4) 0.12018(4) 0.03119(16) Uani 1 1 d . . . . .
Dy1 Dy 0.64607(2) 0.45617(2) 0.29145(2) 0.02875(8) Uani 1 1 d D . . . .
Dy2 Dy 0.68644(2) 0.63215(2) 0.38825(2) 0.03249(8) Uani 1 1 d . . . . .
O1 O 0.6997(3) 0.4909(2) 0.1813(2) 0.0325(8) Uani 1 1 d . . . . .
O2 O 0.7737(3) 0.5365(2) 0.3587(2) 0.0341(9) Uani 1 1 d . . . . .
O3 O 0.6465(4) 0.3284(2) 0.2608(3) 0.0507(12) Uani 1 1 d D . . . .
O4 O 0.4975(3) 0.4665(2) 0.1650(2) 0.0325(8) Uani 1 1 d . . . . .
O5 O 0.5591(3) 0.5513(2) 0.3229(2) 0.0328(8) Uani 1 1 d . . . . .
O5A O 0.6572(5) 0.6655(3) 0.2485(3) 0.0681(15) Uani 1 1 d . . . . .
O5B O 0.7673(7) 0.7354(3) 0.2126(4) 0.106(3) Uani 1 1 d . . . . .
O5C O 0.8012(5) 0.7072(3) 0.3349(4) 0.0769(17) Uani 1 1 d . . . . .
O6 O 0.6872(3) 0.4208(2) 0.4275(2) 0.0397(10) Uani 1 1 d D . . . .
O6A O 0.8711(4) 0.6539(2) 0.4860(3) 0.0493(11) Uani 1 1 d . . . . .
O6B O 0.9109(5) 0.7477(3) 0.5611(4) 0.0818(19) Uani 1 1 d . . . . .
O6C O 0.7465(4) 0.7326(3) 0.4805(3) 0.0551(13) Uani 1 1 d . . . . .
O7A O 0.5344(4) 0.7254(3) 0.3370(3) 0.0611(14) Uani 1 1 d . . . . .
O7B O 0.4014(5) 0.7432(4) 0.3831(4) 0.084(2) Uani 1 1 d . . . . .
O7C O 0.5289(4) 0.6656(3) 0.4361(3) 0.0464(11) Uani 1 1 d . . . . .
O8A O 0.8130(5) 0.4912(3) 0.5722(5) 0.111(3) Uani 1 1 d . . . . .
O8B O 0.6939(4) 0.5618(3) 0.5004(3) 0.0629(14) Uani 1 1 d . . . . .
O8C O 0.7961(5) 0.5948(4) 0.6159(3) 0.0782(18) Uani 1 1 d . . . . .
N1 N 0.8362(4) 0.4000(3) 0.3240(3) 0.0361(11) Uani 1 1 d . . . . .
N2 N 0.6376(4) 0.6086(3) 0.0852(3) 0.0399(12) Uani 1 1 d D . . . .
N3 N 0.4762(4) 0.4115(3) 0.3204(3) 0.0350(11) Uani 1 1 d . . . . .
N4 N 0.4417(5) 0.5730(3) 0.0511(4) 0.0542(15) Uani 1 1 d D . . . .
N5 N 0.7425(7) 0.7035(3) 0.2641(4) 0.0630(18) Uani 1 1 d . . . . .
N6 N 0.8453(4) 0.7128(3) 0.5110(4) 0.0498(14) Uani 1 1 d . . . . .
N7 N 0.4851(5) 0.7120(3) 0.3858(3) 0.0443(13) Uani 1 1 d . . . . .
N8 N 0.7698(4) 0.5505(3) 0.5646(3) 0.0400(12) Uani 1 1 d . . . . .
C1 C 0.8026(5) 0.5104(3) 0.1834(3) 0.0334(12) Uani 1 1 d . . . . .
C2 C 0.8915(5) 0.4649(3) 0.2209(3) 0.0373(13) Uani 1 1 d . . . . .
C3 C 0.9992(5) 0.4861(4) 0.2275(4) 0.0445(15) Uani 1 1 d . . . . .
H3A H 1.057313 0.455736 0.252783 0.053 Uiso 1 1 calc R U . . .
C4 C 1.0218(5) 0.5503(4) 0.1978(4) 0.0440(15) Uani 1 1 d . . . . .
C5 C 0.9351(5) 0.5935(4) 0.1592(4) 0.0426(15) Uani 1 1 d . . . . .
H5A H 0.948638 0.636768 0.138376 0.051 Uiso 1 1 calc R U . . .
C6 C 0.8251(5) 0.5738(3) 0.1501(3) 0.0347(13) Uani 1 1 d . . . . .
C7 C 1.1397(6) 0.5726(4) 0.2096(5) 0.062(2) Uani 1 1 d . . . . .
H7A H 1.175340 0.536404 0.188533 0.092 Uiso 1 1 calc R U . . .
H7B H 1.178343 0.578374 0.264762 0.092 Uiso 1 1 calc R U . . .
H7C H 1.140082 0.617262 0.183055 0.092 Uiso 1 1 calc R U . . .
C8 C 0.8735(5) 0.3941(3) 0.2541(4) 0.0427(15) Uani 1 1 d . . . . .
H8A H 0.819076 0.367254 0.213581 0.051 Uiso 1 1 calc R U . . .
H8B H 0.941732 0.367103 0.268613 0.051 Uiso 1 1 calc R U . . .
C9 C 0.9127(5) 0.4430(3) 0.3882(4) 0.0411(14) Uani 1 1 d . . . . .
H9A H 0.987391 0.434913 0.388450 0.049 Uiso 1 1 calc R U . . .
H9B H 0.907917 0.426562 0.438151 0.049 Uiso 1 1 calc R U . . .
C10 C 0.8885(5) 0.5234(3) 0.3803(4) 0.0394(14) Uani 1 1 d . . . . .
H10A H 0.925784 0.546929 0.429853 0.047 Uiso 1 1 calc R U . . .
H10B H 0.916528 0.543402 0.340693 0.047 Uiso 1 1 calc R U . . .
C11 C 0.8276(6) 0.3259(3) 0.3534(4) 0.0476(16) Uani 1 1 d . . . . .
H11A H 0.809254 0.328878 0.401555 0.057 Uiso 1 1 calc R U . . .
H11B H 0.898172 0.302089 0.365281 0.057 Uiso 1 1 calc R U . . .
C12 C 0.7414(6) 0.2824(3) 0.2938(4) 0.0521(17) Uani 1 1 d D . . . .
H12A H 0.769233 0.265828 0.252741 0.063 Uiso 1 1 calc R U . . .
H12B H 0.721248 0.240948 0.318787 0.063 Uiso 1 1 calc R U . . .
C13 C 0.7411(5) 0.6210(3) 0.1027(4) 0.0401(14) Uani 1 1 d . . . . .
H13 H 0.762985 0.662755 0.083728 0.048 Uiso 1 1 calc R U . . .
C14 C 0.3877(5) 0.4535(3) 0.1405(3) 0.0343(12) Uani 1 1 d . . . . .
C15 C 0.3400(5) 0.4057(3) 0.1804(4) 0.0376(13) Uani 1 1 d . . . . .
C16 C 0.2295(5) 0.3884(4) 0.1509(4) 0.0466(16) Uani 1 1 d . . . . .
H16 H 0.201305 0.356166 0.178925 0.056 Uiso 1 1 calc R U . . .
C17 C 0.1583(5) 0.4169(4) 0.0813(4) 0.0486(16) Uani 1 1 d . . . . .
C18 C 0.2021(5) 0.4677(4) 0.0453(4) 0.0492(17) Uani 1 1 d . . . . .
H18 H 0.156544 0.490234 0.000366 0.059 Uiso 1 1 calc R U . . .
C19 C 0.3147(5) 0.4870(3) 0.0743(3) 0.0385(14) Uani 1 1 d . . . . .
C20 C 0.0386(6) 0.3939(5) 0.0499(5) 0.067(2) Uani 1 1 d . . . . .
H20A H 0.004258 0.415475 -0.000626 0.100 Uiso 1 1 calc R U . . .
H20B H 0.001291 0.408996 0.085601 0.100 Uiso 1 1 calc R U . . .
H20C H 0.034607 0.342594 0.044765 0.100 Uiso 1 1 calc R U . . .
C21 C 0.4037(5) 0.3669(3) 0.2559(4) 0.0449(15) Uani 1 1 d . . . . .
H21A H 0.351182 0.342628 0.275598 0.054 Uiso 1 1 calc R U . . .
H21B H 0.448601 0.330279 0.242898 0.054 Uiso 1 1 calc R U . . .
C22 C 0.4171(5) 0.4746(3) 0.3390(4) 0.0392(14) Uani 1 1 d . . . . .
H22A H 0.437256 0.479557 0.395602 0.047 Uiso 1 1 calc R U . . .
H22B H 0.338509 0.466093 0.318439 0.047 Uiso 1 1 calc R U . . .
C23 C 0.4435(5) 0.5444(3) 0.3046(4) 0.0364(13) Uani 1 1 d . . . . .
H23A H 0.408646 0.544442 0.247976 0.044 Uiso 1 1 calc R U . . .
H23B H 0.415115 0.584801 0.326096 0.044 Uiso 1 1 calc R U . . .
C24 C 0.5124(6) 0.3630(4) 0.3898(4) 0.0498(17) Uani 1 1 d . . . . .
H24A H 0.538274 0.318367 0.374281 0.060 Uiso 1 1 calc R U . . .
H24B H 0.449751 0.352078 0.406649 0.060 Uiso 1 1 calc R U . . .
C25 C 0.6031(6) 0.3948(4) 0.4584(4) 0.0529(18) Uani 1 1 d D . . . .
C26 C 0.3459(6) 0.5460(4) 0.0346(4) 0.0568(19) Uani 1 1 d . . . . .
H26 H 0.290920 0.566320 -0.007241 0.068 Uiso 1 1 calc R U . . .
C27 C 0.5588(8) 0.6667(6) 0.0459(7) 0.043(3) Uani 0.677(19) 1 d D U P A 1
H27A H 0.589938 0.697178 0.014840 0.052 Uiso 0.677(19) 1 calc R U P A 1
H27B H 0.540680 0.696046 0.084610 0.052 Uiso 0.677(19) 1 calc R U P A 1
C28 C 0.4585(7) 0.6286(5) -0.0056(6) 0.045(3) Uani 0.677(19) 1 d D U P A 1
H28A H 0.471996 0.606279 -0.050397 0.053 Uiso 0.677(19) 1 calc R U P A 1
H28B H 0.396048 0.660692 -0.023967 0.053 Uiso 0.677(19) 1 calc R U P A 1
C27A C 0.5622(17) 0.6515(16) 0.0191(14) 0.050(9) Uani 0.323(19) 1 d D . P A 2
H27C H 0.591914 0.698872 0.016365 0.060 Uiso 0.323(19) 1 calc R U P A 2
H27D H 0.549023 0.627374 -0.030938 0.060 Uiso 0.323(19) 1 calc R U P A 2
C28A C 0.4598(17) 0.6555(11) 0.0409(16) 0.055(7) Uiso 0.323(19) 1 d D . P A 2
H28C H 0.399234 0.676554 -0.000581 0.066 Uiso 0.323(19) 1 calc R U P A 2
H28D H 0.471074 0.681782 0.089448 0.066 Uiso 0.323(19) 1 calc R U P A 2
N1S N 0.1987(10) 0.7897(8) 0.4678(13) 0.207(9) Uani 1 1 d . . . . .
C1S C 0.0829(12) 0.6880(8) 0.3924(9) 0.141(5) Uani 1 1 d . . . . .
H1SA H 0.031622 0.674520 0.418694 0.211 Uiso 1 1 calc R U . . .
H1SB H 0.128025 0.647470 0.390311 0.211 Uiso 1 1 calc R U . . .
H1SC H 0.043376 0.703552 0.339964 0.211 Uiso 1 1 calc R U . . .
C2S C 0.1508(11) 0.7450(7) 0.4344(11) 0.119(5) Uani 1 1 d . . . . .
H3 H 0.598(5) 0.305(2) 0.226(5) 0.179 Uiso 1 1 d D U . . .
H6 H 0.738(4) 0.439(4) 0.4670(9) 0.179 Uiso 1 1 d D U . . .

loop_
_atom_site_aniso_label
_atom_site_aniso_U_11
_atom_site_aniso_U_22
_atom_site_aniso_U_33
_atom_site_aniso_U_23
_atom_site_aniso_U_13
_atom_site_aniso_U_12
Ni1 0.0317(4) 0.0318(4) 0.0300(4) 0.0054(3) 0.0100(3) 0.0058(3)
Dy1 0.03147(14) 0.02487(13) 0.03000(14) 0.00235(10) 0.01007(11) 0.00197(10)
Dy2 0.03631(15) 0.02802(14) 0.03357(15) -0.00107(11) 0.01190(12) -0.00002(11)
O1 0.029(2) 0.037(2) 0.032(2) 0.0064(17) 0.0108(17) 0.0052(16)
O2 0.0248(19) 0.033(2) 0.044(2) -0.0012(17) 0.0104(17) -0.0012(16)
O3 0.046(3) 0.030(2) 0.068(3) -0.002(2) 0.007(2) 0.0033(19)
O4 0.030(2) 0.033(2) 0.032(2) 0.0035(16) 0.0062(17) 0.0015(16)
O5 0.0257(19) 0.030(2) 0.041(2) -0.0017(17) 0.0087(17) 0.0005(16)
O5A 0.090(4) 0.071(4) 0.048(3) 0.004(3) 0.029(3) 0.002(3)
O5B 0.216(9) 0.048(3) 0.108(5) 0.015(3) 0.124(6) 0.009(4)
O5C 0.099(5) 0.062(4) 0.078(4) 0.001(3) 0.041(4) -0.026(3)
O6 0.043(2) 0.041(2) 0.036(2) 0.0047(18) 0.0129(19) -0.0042(19)
O6A 0.043(3) 0.043(3) 0.059(3) -0.014(2) 0.012(2) 0.004(2)
O6B 0.060(3) 0.064(4) 0.100(5) -0.045(3) -0.004(3) -0.004(3)
O6C 0.045(3) 0.051(3) 0.068(3) -0.023(2) 0.016(2) 0.005(2)
O7A 0.073(4) 0.056(3) 0.052(3) 0.019(2) 0.017(3) 0.006(3)
O7B 0.067(4) 0.099(5) 0.077(4) -0.019(3) 0.009(3) 0.044(3)
O7C 0.043(3) 0.058(3) 0.040(2) 0.003(2) 0.016(2) 0.006(2)
O8A 0.067(4) 0.057(4) 0.166(8) 0.017(4) -0.020(4) 0.006(3)
O8B 0.057(3) 0.077(4) 0.040(3) 0.022(2) -0.006(2) -0.013(3)
O8C 0.084(4) 0.098(5) 0.054(3) -0.030(3) 0.024(3) -0.030(4)
N1 0.039(3) 0.030(3) 0.039(3) 0.006(2) 0.012(2) 0.006(2)
N2 0.040(3) 0.037(3) 0.044(3) 0.017(2) 0.017(2) 0.009(2)
N3 0.037(3) 0.032(3) 0.035(3) 0.005(2) 0.010(2) -0.005(2)
N4 0.041(3) 0.054(4) 0.067(4) 0.027(3) 0.017(3) 0.008(3)
N5 0.104(6) 0.033(3) 0.071(5) 0.004(3) 0.056(5) 0.008(3)
N6 0.038(3) 0.050(3) 0.059(4) -0.016(3) 0.013(3) -0.001(3)
N7 0.045(3) 0.044(3) 0.038(3) -0.008(2) 0.005(3) 0.005(3)
N8 0.034(3) 0.048(3) 0.038(3) 0.002(2) 0.011(2) -0.004(2)
C1 0.034(3) 0.038(3) 0.029(3) 0.001(2) 0.010(2) 0.007(2)
C2 0.043(3) 0.038(3) 0.033(3) 0.004(2) 0.015(3) 0.010(3)
C3 0.043(4) 0.048(4) 0.043(4) 0.003(3) 0.015(3) 0.014(3)
C4 0.037(3) 0.052(4) 0.046(4) 0.003(3) 0.017(3) 0.006(3)
C5 0.042(4) 0.047(4) 0.040(3) 0.005(3) 0.015(3) -0.004(3)
C6 0.032(3) 0.038(3) 0.031(3) 0.003(2) 0.007(2) 0.005(2)
C7 0.040(4) 0.071(5) 0.074(5) 0.009(4) 0.019(4) 0.005(4)
C8 0.045(4) 0.035(3) 0.051(4) 0.004(3) 0.019(3) 0.013(3)
C9 0.036(3) 0.043(4) 0.038(3) 0.003(3) 0.003(3) 0.005(3)
C10 0.029(3) 0.041(3) 0.049(4) -0.011(3) 0.015(3) -0.002(3)
C11 0.055(4) 0.034(3) 0.052(4) 0.011(3) 0.015(3) 0.012(3)
C12 0.052(4) 0.030(3) 0.068(5) 0.006(3) 0.011(4) 0.009(3)
C13 0.046(4) 0.038(3) 0.040(3) 0.010(3) 0.019(3) 0.003(3)
C14 0.033(3) 0.034(3) 0.034(3) -0.010(2) 0.009(2) -0.003(2)
C15 0.042(3) 0.027(3) 0.042(3) -0.006(2) 0.012(3) -0.001(2)
C16 0.040(4) 0.043(4) 0.057(4) -0.010(3) 0.015(3) -0.010(3)
C17 0.039(4) 0.053(4) 0.053(4) -0.014(3) 0.014(3) -0.005(3)
C18 0.035(3) 0.067(5) 0.039(3) -0.007(3) 0.003(3) -0.001(3)
C19 0.040(3) 0.048(4) 0.028(3) 0.001(3) 0.012(3) 0.002(3)
C20 0.048(4) 0.075(6) 0.073(5) -0.003(4) 0.014(4) -0.020(4)
C21 0.048(4) 0.030(3) 0.055(4) 0.001(3) 0.015(3) -0.012(3)
C22 0.039(3) 0.043(3) 0.037(3) -0.002(3) 0.015(3) -0.002(3)
C23 0.034(3) 0.033(3) 0.042(3) -0.006(3) 0.012(3) -0.003(2)
C24 0.058(4) 0.048(4) 0.044(4) 0.018(3) 0.017(3) -0.010(3)
C25 0.045(4) 0.075(5) 0.038(4) 0.016(3) 0.012(3) -0.015(3)
C26 0.041(4) 0.076(5) 0.051(4) 0.023(4) 0.010(3) 0.007(4)
C27 0.040(6) 0.040(6) 0.050(7) 0.015(6) 0.016(5) 0.007(4)
C28 0.031(5) 0.048(6) 0.043(6) 0.012(5) -0.003(4) 0.013(4)
C27A 0.051(11) 0.062(17) 0.045(10) 0.024(11) 0.025(8) 0.029(11)
N1S 0.087(8) 0.120(11) 0.43(3) -0.052(14) 0.111(13) -0.016(8)
C1S 0.127(12) 0.119(11) 0.185(16) -0.002(11) 0.064(11) 0.000(10)
C2S 0.085(9) 0.074(8) 0.224(17) 0.018(9) 0.084(10) 0.003(6)

loop_
_atom_type_symbol
_atom_type_description
_atom_type_scat_dispersion_real
_atom_type_scat_dispersion_imag
_atom_type_scat_source
C C 0.0033 0.0016 'International Tables Vol C Tables 4.2.6.8 and 6.1.1.4'
H H 0.0000 0.0000 'International Tables Vol C Tables 4.2.6.8 and 6.1.1.4'
N N 0.0061 0.0033 'International Tables Vol C Tables 4.2.6.8 and 6.1.1.4'
O O 0.0106 0.0060 'International Tables Vol C Tables 4.2.6.8 and 6.1.1.4'
Ni Ni 0.3393 1.1124 'International Tables Vol C Tables 4.2.6.8 and 6.1.1.4'
Dy Dy -0.1892 4.4098 'International Tables Vol C Tables 4.2.6.8 and 6.1.1.4'

loop_
_geom_angle_atom_site_label_1
_geom_angle_atom_site_label_2
_geom_angle_atom_site_label_3
_geom_angle
_geom_angle_site_symmetry_1
_geom_angle_site_symmetry_3
_geom_angle_publ_flag
N4 Ni1 N2 84.5(2) . . ?
N4 Ni1 O1 173.9(2) . . ?
N2 Ni1 O1 95.11(19) . . ?
N4 Ni1 O4 95.7(2) . . ?
N2 Ni1 O4 173.7(2) . . ?
O1 Ni1 O4 85.38(16) . . ?
N4 Ni1 Dy1 137.77(18) . . ?
N2 Ni1 Dy1 128.54(17) . . ?
O1 Ni1 Dy1 46.20(11) . . ?
O4 Ni1 Dy1 48.44(11) . . ?
O2 Dy1 O5 71.22(13) . . ?
O2 Dy1 O1 84.81(14) . . ?
O5 Dy1 O1 107.03(13) . . ?
O2 Dy1 O6 75.92(14) . . ?
O5 Dy1 O6 85.67(14) . . ?
O1 Dy1 O6 152.23(13) . . ?
O2 Dy1 O3 135.39(14) . . ?
O5 Dy1 O3 148.97(15) . . ?
O1 Dy1 O3 93.18(16) . . ?
O6 Dy1 O3 86.94(16) . . ?
O2 Dy1 O4 130.90(13) . . ?
O5 Dy1 O4 82.63(13) . . ?
O1 Dy1 O4 63.76(13) . . ?
O6 Dy1 O4 143.72(13) . . ?
O3 Dy1 O4 85.73(14) . . ?
O2 Dy1 N3 129.02(15) . . ?
O5 Dy1 N3 71.31(15) . . ?
O1 Dy1 N3 139.13(14) . . ?
O6 Dy1 N3 67.98(15) . . ?
O3 Dy1 N3 77.97(16) . . ?
O4 Dy1 N3 75.74(14) . . ?
O2 Dy1 N1 70.94(15) . . ?
O5 Dy1 N1 141.18(15) . . ?
O1 Dy1 N1 77.82(14) . . ?
O6 Dy1 N1 77.09(15) . . ?
O3 Dy1 N1 65.14(15) . . ?
O4 Dy1 N1 130.17(14) . . ?
N3 Dy1 N1 129.94(15) . . ?
O2 Dy1 Ni1 98.76(10) . . ?
O5 Dy1 Ni1 81.89(10) . . ?
O1 Dy1 Ni1 34.54(9) . . ?
O6 Dy1 Ni1 167.50(10) . . ?
O3 Dy1 Ni1 104.41(12) . . ?
O4 Dy1 Ni1 35.34(9) . . ?
N3 Dy1 Ni1 108.78(11) . . ?
N1 Dy1 Ni1 112.21(11) . . ?
O5 Dy2 O2 71.45(13) . . ?
O5 Dy2 O8B 84.06(16) . . ?
O2 Dy2 O8B 82.97(18) . . ?
O5 Dy2 O5C 127.36(18) . . ?
O2 Dy2 O5C 87.20(18) . . ?
O8B Dy2 O5C 141.6(2) . . ?
O5 Dy2 O6C 151.45(15) . . ?
O2 Dy2 O6C 133.59(15) . . ?
O8B Dy2 O6C 86.01(19) . . ?
O5C Dy2 O6C 74.35(19) . . ?
O5 Dy2 O6A 147.43(14) . . ?
O2 Dy2 O6A 82.07(14) . . ?
O8B Dy2 O6A 73.97(16) . . ?
O5C Dy2 O6A 68.0(2) . . ?
O6C Dy2 O6A 51.59(15) . . ?
O5 Dy2 O5A 78.16(18) . . ?
O2 Dy2 O5A 83.37(17) . . ?
O8B Dy2 O5A 160.3(2) . . ?
O5C Dy2 O5A 51.3(2) . . ?
O6C Dy2 O5A 113.69(19) . . ?
O6A Dy2 O5A 117.98(19) . . ?
O5 Dy2 O7C 79.39(14) . . ?
O2 Dy2 O7C 142.20(15) . . ?
O8B Dy2 O7C 70.35(17) . . ?
O5C Dy2 O7C 130.20(19) . . ?
O6C Dy2 O7C 72.06(15) . . ?
O6A Dy2 O7C 113.96(15) . . ?
O5A Dy2 O7C 113.96(17) . . ?
O5 Dy2 O7A 85.75(15) . . ?
O2 Dy2 O7A 146.35(16) . . ?
O8B Dy2 O7A 119.77(18) . . ?
O5C Dy2 O7A 87.5(2) . . ?
O6C Dy2 O7A 76.15(17) . . ?
O6A Dy2 O7A 125.96(16) . . ?
O5A Dy2 O7A 67.60(18) . . ?
O7C Dy2 O7A 49.44(15) . . ?
C1 O1 Ni1 125.3(3) . . ?
C1 O1 Dy1 126.1(3) . . ?
Ni1 O1 Dy1 99.26(15) . . ?
C10 O2 Dy2 128.6(3) . . ?
C10 O2 Dy1 122.7(3) . . ?
Dy2 O2 Dy1 108.62(15) . . ?
C12 O3 Dy1 123.1(4) . . ?
C12 O3 H3 108.2(16) . . ?
Dy1 O3 H3 128.2(17) . . ?
C14 O4 Ni1 125.2(3) . . ?
C14 O4 Dy1 134.5(3) . . ?
Ni1 O4 Dy1 96.23(15) . . ?
C23 O5 Dy2 135.2(3) . . ?
C23 O5 Dy1 115.8(3) . . ?
Dy2 O5 Dy1 108.69(15) . . ?
N5 O5A Dy2 94.6(4) . . ?
N5 O5C Dy2 97.3(5) . . ?
C25 O6 Dy1 122.2(4) . . ?
C25 O6 H6 105.8(19) . . ?
Dy1 O6 H6 126(2) . . ?
N6 O6A Dy2 95.3(3) . . ?
N6 O6C Dy2 97.0(3) . . ?
N7 O7A Dy2 96.4(4) . . ?
N7 O7C Dy2 98.5(4) . . ?
N8 O8B Dy2 132.2(4) . . ?
C9 N1 C8 112.6(5) . . ?
C9 N1 C11 109.3(5) . . ?
C8 N1 C11 108.1(5) . . ?
C9 N1 Dy1 107.5(3) . . ?
C8 N1 Dy1 112.6(4) . . ?
C11 N1 Dy1 106.6(4) . . ?
C13 N2 C27 118.4(6) . . ?
C13 N2 C27A 116.8(10) . . ?
C13 N2 Ni1 128.3(4) . . ?
C27 N2 Ni1 111.9(5) . . ?
C27A N2 Ni1 114.1(10) . . ?
C21 N3 C24 105.2(5) . . ?
C21 N3 C22 112.3(5) . . ?
C24 N3 C22 109.5(5) . . ?
C21 N3 Dy1 112.7(4) . . ?
C24 N3 Dy1 108.3(4) . . ?
C22 N3 Dy1 108.6(3) . . ?
C26 N4 C28 116.7(6) . . ?
C26 N4 C28A 121.8(9) . . ?
C26 N4 Ni1 125.9(5) . . ?
C28 N4 Ni1 115.2(5) . . ?
C28A N4 Ni1 108.7(9) . . ?
O5B N5 O5C 121.5(8) . . ?
O5B N5 O5A 121.7(8) . . ?
O5C N5 O5A 116.8(6) . . ?
O6B N6 O6C 121.9(6) . . ?
O6B N6 O6A 122.0(6) . . ?
O6C N6 O6A 116.1(5) . . ?
O7B N7 O7C 123.3(6) . . ?
O7B N7 O7A 121.1(6) . . ?
O7C N7 O7A 115.6(5) . . ?
O8C N8 O8A 122.0(7) . . ?
O8C N8 O8B 121.9(6) . . ?
O8A N8 O8B 116.1(6) . . ?
O1 C1 C6 123.2(5) . . ?
O1 C1 C2 119.0(5) . . ?
C6 C1 C2 117.8(5) . . ?
C1 C2 C3 119.7(6) . . ?
C1 C2 C8 121.1(6) . . ?
C3 C2 C8 119.3(5) . . ?
C4 C3 C2 122.4(6) . . ?
C4 C3 H3A 118.8 . . ?
C2 C3 H3A 118.8 . . ?
C5 C4 C3 118.0(6) . . ?
C5 C4 C7 121.4(6) . . ?
C3 C4 C7 120.6(6) . . ?
C4 C5 C6 121.6(6) . . ?
C4 C5 H5A 119.2 . . ?
C6 C5 H5A 119.2 . . ?
C1 C6 C5 120.4(5) . . ?
C1 C6 C13 123.5(5) . . ?
C5 C6 C13 116.1(5) . . ?
C4 C7 H7A 109.5 . . ?
C4 C7 H7B 109.5 . . ?
H7A C7 H7B 109.5 . . ?
C4 C7 H7C 109.5 . . ?
H7A C7 H7C 109.5 . . ?
H7B C7 H7C 109.5 . . ?
N1 C8 C2 113.9(5) . . ?
N1 C8 H8A 108.8 . . ?
C2 C8 H8A 108.8 . . ?
N1 C8 H8B 108.8 . . ?
C2 C8 H8B 108.8 . . ?
H8A C8 H8B 107.7 . . ?
N1 C9 C10 113.2(5) . . ?
N1 C9 H9A 108.9 . . ?
C10 C9 H9A 108.9 . . ?
N1 C9 H9B 108.9 . . ?
C10 C9 H9B 108.9 . . ?
H9A C9 H9B 107.8 . . ?
O2 C10 C9 110.9(5) . . ?
O2 C10 H10A 109.5 . . ?
C9 C10 H10A 109.5 . . ?
O2 C10 H10B 109.5 . . ?
C9 C10 H10B 109.5 . . ?
H10A C10 H10B 108.0 . . ?
N1 C11 C12 111.6(5) . . ?
N1 C11 H11A 109.3 . . ?
C12 C11 H11A 109.3 . . ?
N1 C11 H11B 109.3 . . ?
C12 C11 H11B 109.3 . . ?
H11A C11 H11B 108.0 . . ?
O3 C12 C11 107.5(5) . . ?
O3 C12 H12A 110.2 . . ?
C11 C12 H12A 110.2 . . ?
O3 C12 H12B 110.2 . . ?
C11 C12 H12B 110.2 . . ?
H12A C12 H12B 108.5 . . ?
N2 C13 C6 123.7(6) . . ?
N2 C13 H13 118.2 . . ?
C6 C13 H13 118.2 . . ?
O4 C14 C19 122.4(5) . . ?
O4 C14 C15 121.8(5) . . ?
C19 C14 C15 115.8(5) . . ?
C16 C15 C14 121.0(6) . . ?
C16 C15 C21 114.9(6) . . ?
C14 C15 C21 124.0(5) . . ?
C15 C16 C17 123.3(6) . . ?
C15 C16 H16 118.3 . . ?
C17 C16 H16 118.3 . . ?
C18 C17 C16 116.0(6) . . ?
C18 C17 C20 122.8(7) . . ?
C16 C17 C20 121.2(7) . . ?
C17 C18 C19 122.0(6) . . ?
C17 C18 H18 119.0 . . ?
C19 C18 H18 119.0 . . ?
C14 C19 C18 121.4(6) . . ?
C14 C19 C26 123.1(6) . . ?
C18 C19 C26 115.4(6) . . ?
C17 C20 H20A 109.5 . . ?
C17 C20 H20B 109.5 . . ?
H20A C20 H20B 109.5 . . ?
C17 C20 H20C 109.5 . . ?
H20A C20 H20C 109.5 . . ?
H20B C20 H20C 109.5 . . ?
N3 C21 C15 116.8(5) . . ?
N3 C21 H21A 108.1 . . ?
C15 C21 H21A 108.1 . . ?
N3 C21 H21B 108.1 . . ?
C15 C21 H21B 108.1 . . ?
H21A C21 H21B 107.3 . . ?
N3 C22 C23 112.6(5) . . ?
N3 C22 H22A 109.1 . . ?
C23 C22 H22A 109.1 . . ?
N3 C22 H22B 109.1 . . ?
C23 C22 H22B 109.1 . . ?
H22A C22 H22B 107.8 . . ?
O5 C23 C22 109.7(5) . . ?
O5 C23 H23A 109.7 . . ?
C22 C23 H23A 109.7 . . ?
O5 C23 H23B 109.7 . . ?
C22 C23 H23B 109.7 . . ?
H23A C23 H23B 108.2 . . ?
N3 C24 C25 113.3(5) . . ?
N3 C24 H24A 108.9 . . ?
C25 C24 H24A 108.9 . . ?
N3 C24 H24B 108.9 . . ?
C25 C24 H24B 108.9 . . ?
H24A C24 H24B 107.7 . . ?
O6 C25 C24 106.9(5) . . ?
N4 C26 C19 126.2(6) . . ?
N4 C26 H26 116.9 . . ?
C19 C26 H26 116.9 . . ?
N2 C27 C28 105.2(8) . . ?
N2 C27 H27A 110.7 . . ?
C28 C27 H27A 110.7 . . ?
N2 C27 H27B 110.7 . . ?
C28 C27 H27B 110.7 . . ?
H27A C27 H27B 108.8 . . ?
C27 C28 N4 100.9(8) . . ?
C27 C28 H28A 111.6 . . ?
N4 C28 H28A 111.6 . . ?
C27 C28 H28B 111.6 . . ?
N4 C28 H28B 111.6 . . ?
H28A C28 H28B 109.4 . . ?
C28A C27A N2 102.5(14) . . ?
C28A C27A H27C 111.3 . . ?
N2 C27A H27C 111.3 . . ?
C28A C27A H27D 111.3 . . ?
N2 C27A H27D 111.3 . . ?
H27C C27A H27D 109.2 . . ?
C27A C28A N4 99.1(17) . . ?
C27A C28A H28C 112.0 . . ?
N4 C28A H28C 112.0 . . ?
C27A C28A H28D 112.0 . . ?
N4 C28A H28D 112.0 . . ?
H28C C28A H28D 109.6 . . ?
C2S C1S H1SA 109.5 . . ?
C2S C1S H1SB 109.5 . . ?
H1SA C1S H1SB 109.5 . . ?
C2S C1S H1SC 109.5 . . ?
H1SA C1S H1SC 109.5 . . ?
H1SB C1S H1SC 109.5 . . ?
N1S C2S C1S 176.6(16) . . ?

loop_
_geom_bond_atom_site_label_1
_geom_bond_atom_site_label_2
_geom_bond_distance
_geom_bond_site_symmetry_2
_geom_bond_publ_flag
Ni1 N4 1.843(6) . ?
Ni1 N2 1.847(5) . ?
Ni1 O1 1.875(4) . ?
Ni1 O4 1.899(4) . ?
Ni1 Dy1 3.2640(7) . ?
Dy1 O2 2.261(4) . ?
Dy1 O5 2.263(4) . ?
Dy1 O1 2.387(4) . ?
Dy1 O6 2.421(4) . ?
Dy1 O3 2.445(4) . ?
Dy1 O4 2.457(4) . ?
Dy1 N3 2.542(5) . ?
Dy1 N1 2.545(5) . ?
Dy2 O5 2.254(4) . ?
Dy2 O2 2.258(4) . ?
Dy2 O8B 2.381(5) . ?
Dy2 O5C 2.442(5) . ?
Dy2 O6C 2.454(4) . ?
Dy2 O6A 2.487(5) . ?
Dy2 O5A 2.495(5) . ?
Dy2 O7C 2.521(4) . ?
Dy2 O7A 2.553(5) . ?
O1 C1 1.359(7) . ?
O2 C10 1.419(7) . ?
O3 C12 1.450(7) . ?
O3 H3 0.851(9) . ?
O4 C14 1.357(7) . ?
O5 C23 1.419(7) . ?
O5A N5 1.258(9) . ?
O5B N5 1.226(8) . ?
O5C N5 1.254(9) . ?
O6 C25 1.449(7) . ?
O6 H6 0.859(10) . ?
O6A N6 1.270(7) . ?
O6B N6 1.206(7) . ?
O6C N6 1.264(7) . ?
O7A N7 1.262(7) . ?
O7B N7 1.210(7) . ?
O7C N7 1.245(7) . ?
O8A N8 1.224(8) . ?
O8B N8 1.265(7) . ?
O8C N8 1.202(7) . ?
N1 C9 1.485(8) . ?
N1 C8 1.487(8) . ?
N1 C11 1.496(8) . ?
N2 C13 1.285(8) . ?
N2 C27 1.495(10) . ?
N2 C27A 1.498(16) . ?
N3 C21 1.485(8) . ?
N3 C24 1.487(7) . ?
N3 C22 1.496(8) . ?
N4 C26 1.272(9) . ?
N4 C28 1.518(10) . ?
N4 C28A 1.57(2) . ?
C1 C6 1.397(8) . ?
C1 C2 1.407(8) . ?
C2 C3 1.407(9) . ?
C2 C8 1.497(8) . ?
C3 C4 1.378(9) . ?
C3 H3A 0.9300 . ?
C4 C5 1.367(9) . ?
C4 C7 1.519(9) . ?
C5 C6 1.417(8) . ?
C5 H5A 0.9300 . ?
C6 C13 1.438(8) . ?
C7 H7A 0.9600 . ?
C7 H7B 0.9600 . ?
C7 H7C 0.9600 . ?
C8 H8A 0.9700 . ?
C8 H8B 0.9700 . ?
C9 C10 1.527(8) . ?
C9 H9A 0.9700 . ?
C9 H9B 0.9700 . ?
C10 H10A 0.9700 . ?
C10 H10B 0.9700 . ?
C11 C12 1.504(9) . ?
C11 H11A 0.9700 . ?
C11 H11B 0.9700 . ?
C12 H12A 0.9700 . ?
C12 H12B 0.9700 . ?
C13 H13 0.9300 . ?
C14 C19 1.402(8) . ?
C14 C15 1.403(8) . ?
C15 C16 1.383(9) . ?
C15 C21 1.521(9) . ?
C16 C17 1.395(10) . ?
C16 H16 0.9300 . ?
C17 C18 1.366(10) . ?
C17 C20 1.519(9) . ?
C18 C19 1.417(9) . ?
C18 H18 0.9300 . ?
C19 C26 1.436(9) . ?
C20 H20A 0.9600 . ?
C20 H20B 0.9600 . ?
C20 H20C 0.9600 . ?
C21 H21A 0.9700 . ?
C21 H21B 0.9700 . ?
C22 C23 1.525(8) . ?
C22 H22A 0.9700 . ?
C22 H22B 0.9700 . ?
C23 H23A 0.9700 . ?
C23 H23B 0.9700 . ?
C24 C25 1.516(9) . ?
C24 H24A 0.9700 . ?
C24 H24B 0.9700 . ?
C26 H26 0.9300 . ?
C27 C28 1.500(11) . ?
C27 H27A 0.9700 . ?
C27 H27B 0.9700 . ?
C28 H28A 0.9700 . ?
C28 H28B 0.9700 . ?
C27A C28A 1.492(18) . ?
C27A H27C 0.9700 . ?
C27A H27D 0.9700 . ?
C28A H28C 0.9700 . ?
C28A H28D 0.9700 . ?
N1S C2S 1.093(18) . ?
C1S C2S 1.426(19) . ?
C1S H1SA 0.9600 . ?
C1S H1SB 0.9600 . ?
C1S H1SC 0.9600 . ?
